data_7239421
loop_
_publ_author_name
'Pal, Gargi'
'Paul, Sanjay'
'Ghosh, Partha Pratim'
'Das, Asish R.'

_publ_section_title
;
 PhIO promoted synthesis of nitrile imines and nitrile oxides within a
 micellar core in aqueous media: a regiocontrolled approach to
 synthesizing densely functionalized pyrazole and isoxazoline derivatives
;
_journal_issue 16
_journal_name_full 'RSC Advances'
_journal_page_first 8300
_journal_paper_doi 10.1039/c3ra46129g
_journal_volume 4
_journal_year 2014
_chemical_formula_moiety 'C15 H12 Br N O'
_chemical_formula_sum 'C15 H13 Br N O'
_chemical_formula_weight 302.17
_space_group_IT_number 15
_space_group_name_Hall '-C 2yc'
_space_group_name_H-M_alt 'C 1 2/c 1'
_symmetry_cell_setting monoclinic
_symmetry_space_group_name_H-M 'C 1 2/c 1'
_atom_sites_solution_hydrogens geom
_atom_sites_solution_primary direct
_atom_sites_solution_secondary difmap
_audit_creation_method SHELXL-97
_cell_angle_alpha 90.00
_cell_angle_beta 104.360(10)
_cell_angle_gamma 90.00
_cell_formula_units_Z 8
_cell_length_a 30.75(3)
_cell_length_b 10.556(9)
_cell_length_c 8.407(7)
_cell_measurement_temperature 296(2)
_cell_volume 2644(4)
_computing_structure_refinement 'SHELXL-97 (Sheldrick, 2008)'
_computing_structure_solution 'SHELXS-97 (Sheldrick, 2008)'
_diffrn_ambient_temperature 296(2)
_diffrn_measured_fraction_theta_full 0.936
_diffrn_measured_fraction_theta_max 0.999
_diffrn_radiation_monochromator graphite
_diffrn_radiation_source 'fine-focus sealed tube'
_diffrn_radiation_type MoK\a
_diffrn_radiation_wavelength 0.71073
_diffrn_reflns_av_R_equivalents 0.0865
_diffrn_reflns_av_sigmaI/netI 0.1131
_diffrn_reflns_limit_h_max 36
_diffrn_reflns_limit_h_min -36
_diffrn_reflns_limit_k_max 12
_diffrn_reflns_limit_k_min -12
_diffrn_reflns_limit_l_max 9
_diffrn_reflns_limit_l_min -8
_diffrn_reflns_number 5782
_diffrn_reflns_theta_full 25.27
_diffrn_reflns_theta_max 25.27
_diffrn_reflns_theta_min 1.37
_exptl_absorpt_coefficient_mu 3.097
_exptl_crystal_density_diffrn 1.524
_exptl_crystal_density_method 'not measured'
_exptl_crystal_F_000 1224
_refine_diff_density_max 1.136
_refine_diff_density_min -0.452
_refine_diff_density_rms 0.110
_refine_ls_extinction_method none
_refine_ls_goodness_of_fit_ref 1.048
_refine_ls_hydrogen_treatment mixed
_refine_ls_matrix_type full
_refine_ls_number_parameters 163
_refine_ls_number_reflns 2248
_refine_ls_number_restraints 0
_refine_ls_restrained_S_all 1.048
_refine_ls_R_factor_all 0.1844
_refine_ls_R_factor_gt 0.0868
_refine_ls_shift/su_max 0.092
_refine_ls_shift/su_mean 0.018
_refine_ls_structure_factor_coef Fsqd
_refine_ls_weighting_details 'calc w=1/[\s^2^(Fo^2^)+(0.1465P)^2^+0.0000P] where P=(Fo^2^+2Fc^2^)/3'
_refine_ls_weighting_scheme calc
_refine_ls_wR_factor_gt 0.2361
_refine_ls_wR_factor_ref 0.2858
_reflns_number_gt 983
_reflns_number_total 2248
_reflns_threshold_expression >2sigma(I)
_cod_data_source_file c3ra46129g.txt
_cod_data_source_block gp100_0m
_cod_depositor_comments
;
The following automatic conversions were performed:

data item '_symmetry_cell_setting' value 'Monoclinic' was changed to
'monoclinic' in accordance with the
/home/saulius/struct/COD-crude-data/automatic-downloads/DataCite-retrospective/RSC/depositions/lib/dictionaries/cif_core.dic
dictionary named 'cif_core.dic' version 2.4.2 last updated on
2011-04-26.

Automatic conversion script
Id: cif_fix_values 6909 2019-04-08 15:41:33Z antanas 
;
_cod_original_sg_symbol_H-M C12/c1
_cod_database_code 7239421

loop_
_symmetry_equiv_pos_as_xyz
'x, y, z'
'-x, y, -z+1/2'
'x+1/2, y+1/2, z'
'-x+1/2, y+1/2, -z+1/2'
'-x, -y, -z'
'x, -y, z-1/2'
'-x+1/2, -y+1/2, -z'
'x+1/2, -y+1/2, z-1/2'

loop_
_atom_site_label
_atom_site_type_symbol
_atom_site_fract_x
_atom_site_fract_y
_atom_site_fract_z
_atom_site_U_iso_or_equiv
_atom_site_adp_type
_atom_site_occupancy
_atom_site_symmetry_multiplicity
_atom_site_calc_flag
_atom_site_refinement_flags
Br1 Br 0.45157(4) 0.63026(15) 1.07082(17) 0.1081(8) Uani 1 1 d .
O1 O 0.1957(2) 0.5168(7) 0.5043(9) 0.088(2) Uani 1 1 d .
N1 N 0.2419(3) 0.5050(9) 0.5795(11) 0.083(3) Uani 1 1 d .
C1 C 0.3899(3) 0.6220(10) 0.9537(12) 0.064(3) Uani 1 1 d .
C2 C 0.3603(4) 0.7145(10) 0.9714(12) 0.070(3) Uani 1 1 d .
H2 H 0.3701 0.7826 1.0412 0.084 Uiso 1 1 calc R
C3 C 0.3154(3) 0.7063(9) 0.8844(12) 0.062(3) Uani 1 1 d .
H3 H 0.2951 0.7684 0.8980 0.075 Uiso 1 1 calc R
C4 C 0.3007(3) 0.6061(8) 0.7776(10) 0.049(2) Uani 1 1 d .
C5 C 0.2545(4) 0.5975(8) 0.6830(12) 0.062(3) Uani 1 1 d .
C6 C 0.2171(3) 0.6842(10) 0.6918(12) 0.064(3) Uani 1 1 d .
H6A H 0.2258 0.7724 0.6895 0.077 Uiso 1 1 calc R
H6B H 0.2062 0.6687 0.7890 0.077 Uiso 1 1 calc R
C7 C 0.1818(4) 0.6461(10) 0.5325(13) 0.079(3) Uani 1 1 d .
H7 H 0.1844 0.7012 0.4417 0.095 Uiso 1 1 calc R
C8 C 0.1337(3) 0.6411(8) 0.5433(11) 0.055(2) Uani 1 1 d .
C9 C 0.1028(4) 0.7233(10) 0.4514(13) 0.076(3) Uani 1 1 d .
H9 H 0.1122 0.7823 0.3849 0.091 Uiso 1 1 calc R
C10 C 0.0587(5) 0.7211(12) 0.4547(16) 0.098(4) Uani 1 1 d .
H10 H 0.0385 0.7776 0.3908 0.118 Uiso 1 1 calc R
C11 C 0.0440(4) 0.6345(13) 0.554(2) 0.103(5) Uani 1 1 d .
H11 H 0.0140 0.6313 0.5556 0.124 Uiso 1 1 calc R
C12 C 0.3329(3) 0.5131(9) 0.7654(11) 0.064(3) Uani 1 1 d .
H12 H 0.3235 0.4436 0.6977 0.077 Uiso 1 1 calc R
C13 C 0.3769(3) 0.5201(9) 0.8477(12) 0.067(3) Uani 1 1 d .
H13 H 0.3974 0.4592 0.8336 0.080 Uiso 1 1 calc R
C14 C 0.0738(4) 0.5554(12) 0.6461(15) 0.087(3) Uani 1 1 d .
H14 H 0.0643 0.4975 0.7136 0.104 Uiso 1 1 calc R
C15 C 0.1189(4) 0.5580(10) 0.6434(13) 0.079(3) Uani 1 1 d .
H15 H 0.1391 0.5030 0.7101 0.095 Uiso 1 1 calc R

loop_
_atom_site_aniso_label
_atom_site_aniso_U_11
_atom_site_aniso_U_22
_atom_site_aniso_U_33
_atom_site_aniso_U_23
_atom_site_aniso_U_13
_atom_site_aniso_U_12
Br1 0.0635(9) 0.1579(15) 0.0966(11) -0.0065(8) 0.0078(7) -0.0183(7)
O1 0.075(5) 0.093(5) 0.089(5) -0.041(4) 0.007(4) 0.003(4)
N1 0.072(6) 0.092(6) 0.086(7) -0.040(6) 0.019(5) -0.005(5)
C1 0.053(6) 0.079(7) 0.059(6) 0.000(6) 0.011(5) -0.020(5)
C2 0.091(9) 0.066(7) 0.058(6) -0.011(5) 0.026(6) -0.014(6)
C3 0.077(8) 0.056(6) 0.054(6) 0.000(5) 0.017(5) 0.003(5)
C4 0.049(6) 0.057(6) 0.042(5) -0.002(4) 0.015(4) -0.002(4)
C5 0.088(8) 0.054(6) 0.055(6) -0.005(5) 0.039(6) -0.001(5)
C6 0.056(6) 0.074(6) 0.061(6) -0.015(5) 0.008(5) 0.000(5)
C7 0.087(9) 0.088(9) 0.060(7) 0.017(6) 0.016(6) -0.007(6)
C8 0.054(6) 0.055(6) 0.046(5) 0.002(5) -0.006(5) 0.000(5)
C9 0.083(8) 0.070(7) 0.072(7) 0.007(6) 0.012(6) 0.005(6)
C10 0.114(12) 0.068(8) 0.096(10) 0.004(7) -0.006(9) 0.021(8)
C11 0.066(8) 0.095(10) 0.150(14) -0.032(9) 0.030(9) 0.005(7)
C12 0.080(8) 0.060(6) 0.056(6) -0.008(5) 0.024(6) -0.009(5)
C13 0.054(6) 0.071(7) 0.078(7) -0.005(6) 0.021(6) -0.008(5)
C14 0.072(8) 0.100(9) 0.085(9) 0.005(7) 0.013(7) 0.001(7)
C15 0.087(9) 0.079(8) 0.065(7) 0.021(6) 0.006(6) 0.007(6)

loop_
_atom_type_symbol
_atom_type_description
_atom_type_scat_dispersion_real
_atom_type_scat_dispersion_imag
_atom_type_scat_source
C C 0.0033 0.0016 'International Tables Vol C Tables 4.2.6.8 and 6.1.1.4'
H H 0.0000 0.0000 'International Tables Vol C Tables 4.2.6.8 and 6.1.1.4'
N N 0.0061 0.0033 'International Tables Vol C Tables 4.2.6.8 and 6.1.1.4'
O O 0.0106 0.0060 'International Tables Vol C Tables 4.2.6.8 and 6.1.1.4'
Br Br -0.2901 2.4595 'International Tables Vol C Tables 4.2.6.8 and 6.1.1.4'

loop_
_geom_angle_atom_site_label_1
_geom_angle_atom_site_label_2
_geom_angle_atom_site_label_3
_geom_angle
N1 O1 C7 108.2(7)
C5 N1 O1 109.5(8)
C2 C1 C13 121.8(9)
C2 C1 Br1 120.9(8)
C13 C1 Br1 117.3(8)
C1 C2 C3 119.9(9)
C1 C2 H2 120.1
C3 C2 H2 120.1
C4 C3 C2 120.3(9)
C4 C3 H3 119.8
C2 C3 H3 119.8
C3 C4 C12 117.1(9)
C3 C4 C5 121.2(8)
C12 C4 C5 121.7(8)
N1 C5 C4 120.1(9)
N1 C5 C6 112.9(9)
C4 C5 C6 126.9(9)
C5 C6 C7 100.5(8)
C5 C6 H6A 111.7
C7 C6 H6A 111.7
C5 C6 H6B 111.7
C7 C6 H6B 111.7
H6A C6 H6B 109.5
O1 C7 C8 108.0(8)
O1 C7 C6 102.2(8)
C8 C7 C6 116.4(9)
O1 C7 H7 110.0
C8 C7 H7 110.0
C6 C7 H7 110.0
C15 C8 C9 117.3(10)
C15 C8 C7 122.8(9)
C9 C8 C7 119.9(9)
C10 C9 C8 122.1(11)
C10 C9 H9 118.9
C8 C9 H9 118.9
C9 C10 C11 119.8(11)
C9 C10 H10 120.1
C11 C10 H10 120.1
C14 C11 C10 119.0(12)
C14 C11 H11 120.5
C10 C11 H11 120.5
C13 C12 C4 123.4(9)
C13 C12 H12 118.3
C4 C12 H12 118.3
C12 C13 C1 117.5(9)
C12 C13 H13 121.3
C1 C13 H13 121.3
C11 C14 C15 121.3(12)
C11 C14 H14 119.4
C15 C14 H14 119.4
C8 C15 C14 120.5(10)
C8 C15 H15 119.7
C14 C15 H15 119.7

loop_
_geom_bond_atom_site_label_1
_geom_bond_atom_site_label_2
_geom_bond_distance
Br1 C1 1.908(10)
O1 N1 1.408(10)
O1 C7 1.467(12)
N1 C5 1.301(12)
C1 C2 1.368(14)
C1 C13 1.391(13)
C2 C3 1.397(13)
C2 H2 0.9300
C3 C4 1.389(12)
C3 H3 0.9300
C4 C12 1.414(12)
C4 C5 1.451(13)
C5 C6 1.486(13)
C6 C7 1.553(14)
C6 H6A 0.9700
C6 H6B 0.9700
C7 C8 1.502(14)
C7 H7 0.9800
C8 C15 1.370(14)
C8 C9 1.375(13)
C9 C10 1.364(16)
C9 H9 0.9300
C10 C11 1.383(18)
C10 H10 0.9300
C11 C14 1.338(17)
C11 H11 0.9300
C12 C13 1.360(11)
C12 H12 0.9300
C13 H13 0.9300
C14 C15 1.391(14)
C14 H14 0.9300
C15 H15 0.9300
